data_2010469
loop_
_publ_author_name
'Chaloner, P. A.'
'Dewa, S. Z.'
'Hitchcock, P. B.'

_publ_section_title
;
 <i>trans</i>-Di-\m-chloro-bis[chloro(tributylphosphine)palladium]
;
_journal_issue 2
_journal_name_full 'Acta Crystallographica Section C'
_journal_page_first 232
_journal_page_last 233
_journal_paper_doi 10.1107/S0108270194010255
_journal_volume 51
_journal_year 1995
_chemical_formula_moiety '[Pd2 Cl4 (C12 H27 P1)2 ]'
_chemical_formula_sum 'C24 H54 Cl4 P2 Pd2'
_chemical_formula_weight 762.3
_space_group_IT_number 15
_symmetry_cell_setting monoclinic
_symmetry_space_group_name_Hall '-C 2yc'
_symmetry_space_group_name_H-M 'C 1 2/c 1'
_atom_type_scat_source 'MolEN (Fair, 1990)'
_cell_angle_alpha 90.0
_cell_angle_beta 113.80(4)
_cell_angle_gamma 90.0
_cell_formula_units_Z 4
_cell_length_a 21.728(9)
_cell_length_b 12.624(6)
_cell_length_c 13.838(7)
_cell_measurement_reflns_used 25
_cell_measurement_temperature 293
_cell_measurement_theta_max 10
_cell_measurement_theta_min 7
_cell_volume 3473(3)
_diffrn_measurement_device 'Enraf-Nonius CAD-4'
_diffrn_measurement_method \q-2\q
_diffrn_radiation_type 'Mo K\a'
_diffrn_radiation_wavelength 0.71069
_diffrn_reflns_av_R_equivalents 0.02
_diffrn_reflns_limit_h_max 25
_diffrn_reflns_limit_h_min 0
_diffrn_reflns_limit_k_max 15
_diffrn_reflns_limit_k_min 0
_diffrn_reflns_limit_l_max 16
_diffrn_reflns_limit_l_min -16
_diffrn_reflns_number 3272
_diffrn_reflns_theta_max 25
_diffrn_standards_decay_% -0.6
_diffrn_standards_interval_time 60
_diffrn_standards_number 2
_exptl_absorpt_coefficient_mu 1.44
_exptl_absorpt_correction_T_max 1.00
_exptl_absorpt_correction_T_min 0.90
_exptl_absorpt_correction_type empirical
_exptl_crystal_colour orange
_exptl_crystal_density_diffrn 1.46
_exptl_crystal_description block
_exptl_crystal_size_max 0.15
_exptl_crystal_size_mid 0.15
_exptl_crystal_size_min 0.15
_refine_diff_density_max 0.46
_refine_diff_density_min -0.16
_refine_ls_extinction_method none
_refine_ls_goodness_of_fit_obs 1.4
_refine_ls_hydrogen_treatment noref
_refine_ls_number_parameters 148
_refine_ls_number_reflns 2463
_refine_ls_R_factor_obs 0.035
_refine_ls_shift/esd_max 0.09
_refine_ls_structure_factor_coef F
_refine_ls_weighting_details 'w = 1/\s^2^(F)'
_refine_ls_weighting_scheme calc
_refine_ls_wR_factor_obs 0.046
_reflns_number_observed 2463
_reflns_number_total 3194
_reflns_observed_criterion |F^2^|>2\s(F^2^)
_cod_data_source_file hu1114.cif
_cod_data_source_block hu1114_structure_1_of_1
_cod_depositor_comments
;
The following automatic conversions were performed:

'_refine_ls_weighting_scheme' value '1/\s^2^(F)' was changed to
'calc'. New tag '_refine_ls_weighting_details' was created. The value
of the new tag was set to 'w = 1/\s^2^(F)'.

Automatic conversion script
Id: cif_fix_values 3143 2015-03-26 13:38:13Z robertas 
;
_cod_original_cell_volume 3473
_cod_original_sg_symbol_H-M 'C 2/c'
_cod_database_code 2010469

loop_
_symmetry_equiv_pos_as_xyz
x,y,z
x,-y,1/2+z
-x,-y,-z
-x,y,1/2-z
1/2+x,1/2+y,z
1/2+x,1/2-y,1/2+z
1/2-x,1/2-y,-z
1/2-x,1/2+y,1/2-z

loop_
_atom_site_label
_atom_site_fract_x
_atom_site_fract_y
_atom_site_fract_z
_atom_site_U_iso_or_equiv
Pd .26155(2) .15327(3) .59556(2) .0480(10)
Cl(1) .22038(8) .16603(9) .40388(8) .0750(10)
Cl(2) .23913(8) -.02301(10) .58586(9) .0800(10)
P .29443(6) .14227(10) .76911(8) .0520(10)
C(1) .3468(2) .0287(4) .8296(3) .058(2)
C(2) .3739(2) .0258(4) .9495(3) .063(2)
C(3) .4124(3) -.0732(4) .9979(4) .073(3)
C(4) .4397(3) -.0724(5) 1.1168(4) .094(3)
C(5) .2209(3) .1284(5) .7999(4) .084(3)
C(6) .1688(3) .2080(7) .7545(6) .122(4)
C(7) .1106(4) .2040(9) .7873(7) .204(7)
C(8a) .0730(10) .2897(19) .7842(16) .113(7)
C(8b) .0884(12) .124(2) .8029(19) .131(8)
C(8c) .1057(11) .2084(19) .8538(16) .115(7)
C(9) .3408(2) .2564(4) .8400(3) .064(2)
C(10) .4100(3) .2703(4) .8411(4) .075(3)
C(11) .4469(4) .3651(5) .9013(6) .124(4)
C(12) .5151(5) .3794(7) .9106(7) .157(6)
H1A .385 .027 .809 ?
H1B .322 -.036 .802 ?
H2A .337 .033 .970 ?
H2B .403 .086 .978 ?
H3A .449 -.082 .975 ?
H3B .383 -.134 .971 ?
H4A .464 -.135 1.146 ?
H4B .469 -.012 1.143 ?
H4C .404 -.064 1.139 ?
H5A .234 .126 .875 ?
H5B .200 .058 .773 ?
H6A .151 .204 .677 ?
H6B .190 .277 .772 ?
H9A .345 .252 .912 ?
H9B .315 .319 .809 ?
H10A .406 .278 .769 ?
H10B .436 .207 .869 ?
H11A .451 .355 .975 ?
H11B .422 .426 .875 ?
H12A .536 .443 .953 ?
H12B .544 .322 .942 ?
H12C .515 .392 .842 ?

loop_
_geom_angle_atom_site_label_1
_geom_angle_atom_site_label_2
_geom_angle_atom_site_label_3
_geom_angle_site_symmetry_1
_geom_angle_site_symmetry_3
_geom_angle
_geom_angle_publ_flag
Cl(1) Pd Cl(1) . 7_556 85.74(4) yes
Cl(1) Pd P . . 177.53(6) yes
Cl(1) Pd P 7_556 . 94.48(4) yes
Pd Cl(1) Pd . . 94.26(4) yes
Pd P C(5) . . 109.3(2) yes
C(1) P C(5) . . 105.2(3) yes
C(5) P C(9) . . 107.5(3) yes
C(1) C(2) C(3) . . 114.1(4) yes
P C(5) C(6) . . 115.9(5) yes
C(6) C(7) C(8a) . . 122.0(10) yes
C(6) C(7) C(8c) . . 135.0(10) yes
C(8a) C(7) C(8c) . . 72(2) yes
P C(9) C(10) . . 115.8(4) yes
C(10) C(11) C(12) . . 116.7(7) yes
Cl(1) Pd Cl(2) . . 91.41(4) yes
Cl(1) Pd Cl(2) 7_556 . 176.79(4) yes
Cl(2) Pd P . . 88.30(4) yes
Pd P C(1) . . 114.7(2) yes
Pd P C(9) . . 113.8(2) yes
C(1) P C(9) . . 105.8(2) yes
P C(1) C(2) . . 114.7(3) yes
C(2) C(3) C(4) . . 112.7(5) yes
C(5) C(6) C(7) . . 116.7(7) yes
C(6) C(7) C(8b) . . 123(2) yes
C(8a) C(7) C(8b) . . 114(2) yes
C(8b) C(7) C(8c) . . 70(2) yes
C(9) C(10) C(11) . . 114.1(6) yes

loop_
_geom_bond_atom_site_label_1
_geom_bond_atom_site_label_2
_geom_bond_site_symmetry_1
_geom_bond_site_symmetry_2
_geom_bond_distance
_geom_bond_publ_flag
Pd Cl(1) . . 2.4390(10) yes
Pd Cl(2) . . 2.2700(10) yes
P C(1) . . 1.811(4) yes
P C(9) . . 1.804(5) yes
C(2) C(3) . . 1.502(7) yes
C(5) C(6) . . 1.454(9) yes
C(7) C(8a) . . 1.35(3) yes
C(7) C(8c) . . 0.97(3) yes
C(10) C(11) . . 1.492(8) yes
Pd Cl(1) . 7_556 2.3140(10) yes
Pd P . . 2.2160(10) yes
P C(5) . . 1.820(7) yes
C(1) C(2) . . 1.521(6) yes
C(3) C(4) . . 1.506(7) yes
C(6) C(7) . . 1.506(13) yes
C(7) C(8b) . . 1.17(3) yes
C(9) C(10) . . 1.508(8) yes
C(11) C(12) . . 1.447(14) yes
